data_7061830
loop_
_publ_author_name
'Wang, XinYe'
'Li, YiXiang'
'Wu, Yuan'
'Qin, Ke'
'Xu, DeFei'
'Wang, DongDong'
'Ma, HuiLi'
'Ning, ShuYa'
'Wu, ZhaoXin'

_publ_section_title
;
 A 2-phenylfuro[2,3-b]quinoxaline-triphenylamine-based emitter:
 photophysical properties and application in TADF-sensitized fluorescence
 OLEDs
;
_journal_issue 39
_journal_name_full 'New Journal of Chemistry'
_journal_page_first 18854
_journal_page_last 18864
_journal_paper_doi 10.1039/D2NJ03508A
_journal_volume 46
_journal_year 2022
_chemical_formula_sum 'C46 H32 N4 O'
_chemical_formula_weight 656.75
_space_group_crystal_system monoclinic
_space_group_IT_number 14
_space_group_name_Hall '-P 2yn'
_space_group_name_H-M_alt 'P 1 21/n 1'
_atom_sites_solution_hydrogens geom
_atom_sites_solution_primary dual
_audit_creation_method SHELXL-2014/7
_audit_update_record
;
2021-10-08 deposited with the CCDC.	2022-09-07 downloaded from the CCDC.
;
_cell_angle_alpha 90
_cell_angle_beta 91.056(3)
_cell_angle_gamma 90
_cell_formula_units_Z 4
_cell_length_a 16.7400(5)
_cell_length_b 6.7213(3)
_cell_length_c 30.0962(10)
_cell_measurement_reflns_used 9604
_cell_measurement_temperature 179.96(10)
_cell_measurement_theta_max 29.2940
_cell_measurement_theta_min 2.3780
_cell_volume 3385.7(2)
_computing_structure_refinement 'SHELXL-2014/7 (Sheldrick, 2014)'
_diffrn_ambient_environment N~2~
_diffrn_ambient_temperature 179.96(10)
_diffrn_detector 'CCD plate'
_diffrn_measured_fraction_theta_full 0.998
_diffrn_measured_fraction_theta_max 0.997
_diffrn_measurement_device 'four-circle diffractometer'
_diffrn_measurement_device_type 'XtaLAB AFC12 (RINC): Kappa single'
_diffrn_radiation_monochromator graphite
_diffrn_radiation_probe x-ray
_diffrn_radiation_type 'Mo K\a'
_diffrn_radiation_wavelength 0.71073
_diffrn_reflns_av_R_equivalents 0.0242
_diffrn_reflns_av_unetI/netI 0.0314
_diffrn_reflns_Laue_measured_fraction_full 0.998
_diffrn_reflns_Laue_measured_fraction_max 0.997
_diffrn_reflns_limit_h_max 21
_diffrn_reflns_limit_h_min -21
_diffrn_reflns_limit_k_max 8
_diffrn_reflns_limit_k_min -8
_diffrn_reflns_limit_l_max 37
_diffrn_reflns_limit_l_min -39
_diffrn_reflns_number 24212
_diffrn_reflns_point_group_measured_fraction_full 0.998
_diffrn_reflns_point_group_measured_fraction_max 0.997
_diffrn_reflns_theta_full 25.242
_diffrn_reflns_theta_max 27.485
_diffrn_reflns_theta_min 2.348
_diffrn_source 'fine-focus sealed X-ray tube'
_diffrn_source_type 'Enhance (Mo) X-ray Source'
_exptl_absorpt_coefficient_mu 0.078
_exptl_absorpt_correction_T_max 1.00000
_exptl_absorpt_correction_T_min 0.53843
_exptl_absorpt_correction_type multi-scan
_exptl_absorpt_process_details
;
CrysAlisPro 1.171.39.29a (Rigaku Oxford Diffraction, 2015)
Empirical absorption correction using spherical harmonics,
 implemented in SCALE3 ABSPACK scaling algorithm.
;
_exptl_crystal_colour yellow
_exptl_crystal_density_diffrn 1.288
_exptl_crystal_description rod-like
_exptl_crystal_F_000 1376
_exptl_crystal_size_max 0.36
_exptl_crystal_size_mid 0.11
_exptl_crystal_size_min 0.08
_refine_diff_density_max 0.177
_refine_diff_density_min -0.222
_refine_diff_density_rms 0.038
_refine_ls_extinction_method none
_refine_ls_goodness_of_fit_ref 1.059
_refine_ls_hydrogen_treatment constr
_refine_ls_matrix_type full
_refine_ls_number_parameters 460
_refine_ls_number_reflns 7749
_refine_ls_number_restraints 0
_refine_ls_restrained_S_all 1.059
_refine_ls_R_factor_all 0.0561
_refine_ls_R_factor_gt 0.0410
_refine_ls_shift/su_max 0.001
_refine_ls_shift/su_mean 0.000
_refine_ls_structure_factor_coef Fsqd
_refine_ls_weighting_details 'w=1/[\s^2^(Fo^2^)+(0.0503P)^2^+0.5174P] where P=(Fo^2^+2Fc^2^)/3'
_refine_ls_weighting_scheme calc
_refine_ls_wR_factor_gt 0.0995
_refine_ls_wR_factor_ref 0.1060
_reflns_Friedel_coverage 0.000
_reflns_number_gt 6090
_reflns_number_total 7749
_reflns_threshold_expression 'I > 2\s(I)'
_cod_data_source_file d2nj03508a2.cif
_cod_data_source_block 3
_cod_depositor_comments 'Adding full bibliography for 7061830--7061831.cif.'
_cod_original_sg_symbol_H-M 'P 21/n'
_cod_database_code 7061830
_shelx_shelxl_version_number 2014/7
_shelx_space_group_comment
;
The symmetry employed for this shelxl refinement is uniquely defined
by the following loop, which should always be used as a source of
symmetry information in preference to the above space-group names.
They are only intended as comments.
;

loop_
_space_group_symop_operation_xyz
'x, y, z'
'-x+1/2, y+1/2, -z+1/2'
'-x, -y, -z'
'x-1/2, -y-1/2, z-1/2'

loop_
_atom_site_label
_atom_site_type_symbol
_atom_site_fract_x
_atom_site_fract_y
_atom_site_fract_z
_atom_site_U_iso_or_equiv
_atom_site_adp_type
_atom_site_occupancy
_atom_site_site_symmetry_order
_atom_site_calc_flag
_atom_site_refinement_flags_posn
_atom_site_refinement_flags_adp
_atom_site_refinement_flags_occupancy
_atom_site_disorder_assembly
_atom_site_disorder_group
O1 O 0.40861(5) 0.53732(13) 0.37108(3) 0.02792(19) Uani 1 1 d . . . . .
N1 N 0.33079(6) 0.25445(16) 0.38162(3) 0.0274(2) Uani 1 1 d . . . . .
N2 N 0.35372(6) 0.19327(16) 0.28754(3) 0.0271(2) Uani 1 1 d . . . . .
N3 N 0.63787(6) 1.28889(16) 0.38053(3) 0.0314(2) Uani 1 1 d . . . . .
N4 N 0.52622(6) 0.69041(16) 0.11923(3) 0.0296(2) Uani 1 1 d . . . . .
C1 C 0.44668(7) 0.61958(19) 0.33429(4) 0.0253(3) Uani 1 1 d . . . . .
C2 C 0.43314(7) 0.51052(18) 0.29653(4) 0.0248(3) Uani 1 1 d . . . . .
C3 C 0.38478(7) 0.34404(18) 0.30976(4) 0.0241(2) Uani 1 1 d . . . . .
C4 C 0.37110(7) 0.36935(18) 0.35603(4) 0.0244(2) Uani 1 1 d . . . . .
C5 C 0.29855(7) 0.09351(19) 0.35925(4) 0.0260(3) Uani 1 1 d . . . . .
C6 C 0.30869(7) 0.06627(19) 0.31262(4) 0.0264(3) Uani 1 1 d . . . . .
C7 C 0.27098(8) -0.0976(2) 0.29170(4) 0.0336(3) Uani 1 1 d . . . . .
H7 H 0.2763 -0.1160 0.2613 0.040 Uiso 1 1 calc R U . . .
C8 C 0.22695(8) -0.2291(2) 0.31550(5) 0.0382(3) Uani 1 1 d . . . . .
H8 H 0.2017 -0.3350 0.3012 0.046 Uiso 1 1 calc R U . . .
C9 C 0.21947(8) -0.2054(2) 0.36168(5) 0.0381(3) Uani 1 1 d . . . . .
H9 H 0.1904 -0.2977 0.3777 0.046 Uiso 1 1 calc R U . . .
C10 C 0.25441(7) -0.0484(2) 0.38310(4) 0.0323(3) Uani 1 1 d . . . . .
H10 H 0.2491 -0.0347 0.4137 0.039 Uiso 1 1 calc R U . . .
C11 C 0.49372(7) 0.79599(18) 0.34484(4) 0.0252(3) Uani 1 1 d . . . . .
C12 C 0.56079(7) 0.84800(19) 0.32007(4) 0.0279(3) Uani 1 1 d . . . . .
H12 H 0.5732 0.7738 0.2950 0.033 Uiso 1 1 calc R U . . .
C13 C 0.60845(7) 1.00614(19) 0.33200(4) 0.0283(3) Uani 1 1 d . . . . .
H13 H 0.6535 1.0342 0.3155 0.034 Uiso 1 1 calc R U . . .
C14 C 0.59031(7) 1.12631(19) 0.36867(4) 0.0268(3) Uani 1 1 d . . . . .
C15 C 0.52300(7) 1.07530(19) 0.39336(4) 0.0298(3) Uani 1 1 d . . . . .
H15 H 0.5093 1.1525 0.4177 0.036 Uiso 1 1 calc R U . . .
C16 C 0.47686(7) 0.91255(19) 0.38206(4) 0.0273(3) Uani 1 1 d . . . . .
H16 H 0.4336 0.8794 0.3995 0.033 Uiso 1 1 calc R U . . .
C17 C 0.63441(7) 1.36953(19) 0.42462(4) 0.0277(3) Uani 1 1 d . . . . .
C18 C 0.65342(9) 1.2529(2) 0.46112(4) 0.0419(3) Uani 1 1 d . . . . .
H18 H 0.6703 1.1223 0.4573 0.050 Uiso 1 1 calc R U . . .
C19 C 0.64713(10) 1.3316(3) 0.50354(5) 0.0524(4) Uani 1 1 d . . . . .
H19 H 0.6596 1.2529 0.5281 0.063 Uiso 1 1 calc R U . . .
C20 C 0.62257(9) 1.5252(3) 0.50959(5) 0.0495(4) Uani 1 1 d . . . . .
H20 H 0.6180 1.5769 0.5381 0.059 Uiso 1 1 calc R U . . .
C21 C 0.60499(9) 1.6409(2) 0.47318(5) 0.0449(4) Uani 1 1 d . . . . .
H21 H 0.5890 1.7722 0.4771 0.054 Uiso 1 1 calc R U . . .
C22 C 0.61086(8) 1.5644(2) 0.43070(4) 0.0342(3) Uani 1 1 d . . . . .
H22 H 0.5989 1.6442 0.4062 0.041 Uiso 1 1 calc R U . . .
C23 C 0.69137(7) 1.37764(18) 0.34991(4) 0.0281(3) Uani 1 1 d . . . . .
C24 C 0.66693(8) 1.4208(2) 0.30658(4) 0.0357(3) Uani 1 1 d . . . . .
H24 H 0.6148 1.3933 0.2973 0.043 Uiso 1 1 calc R U . . .
C25 C 0.72033(10) 1.5050(2) 0.27722(5) 0.0437(4) Uani 1 1 d . . . . .
H25 H 0.7038 1.5334 0.2482 0.052 Uiso 1 1 calc R U . . .
C26 C 0.79773(9) 1.5467(2) 0.29081(5) 0.0450(4) Uani 1 1 d . . . . .
H26 H 0.8335 1.6019 0.2710 0.054 Uiso 1 1 calc R U . . .
C27 C 0.82157(9) 1.5060(2) 0.33380(5) 0.0407(3) Uani 1 1 d . . . . .
H27 H 0.8736 1.5347 0.3431 0.049 Uiso 1 1 calc R U . . .
C28 C 0.76885(8) 1.42289(19) 0.36344(4) 0.0326(3) Uani 1 1 d . . . . .
H28 H 0.7855 1.3973 0.3925 0.039 Uiso 1 1 calc R U . . .
C29 C 0.45731(7) 0.55574(18) 0.25058(4) 0.0251(3) Uani 1 1 d . . . . .
C30 C 0.48352(7) 0.40566(19) 0.22248(4) 0.0291(3) Uani 1 1 d . . . . .
H30 H 0.4861 0.2755 0.2329 0.035 Uiso 1 1 calc R U . . .
C31 C 0.50591(8) 0.44646(19) 0.17923(4) 0.0310(3) Uani 1 1 d . . . . .
H31 H 0.5226 0.3436 0.1609 0.037 Uiso 1 1 calc R U . . .
C32 C 0.50344(7) 0.64071(19) 0.16307(4) 0.0272(3) Uani 1 1 d . . . . .
C33 C 0.47538(7) 0.79081(19) 0.19072(4) 0.0284(3) Uani 1 1 d . . . . .
H33 H 0.4721 0.9207 0.1802 0.034 Uiso 1 1 calc R U . . .
C34 C 0.45241(7) 0.74884(19) 0.23356(4) 0.0274(3) Uani 1 1 d . . . . .
H34 H 0.4334 0.8508 0.2514 0.033 Uiso 1 1 calc R U . . .
C35 C 0.58269(7) 0.57584(18) 0.09579(4) 0.0269(3) Uani 1 1 d . . . . .
C36 C 0.64967(7) 0.49486(19) 0.11715(4) 0.0318(3) Uani 1 1 d . . . . .
H36 H 0.6575 0.5142 0.1475 0.038 Uiso 1 1 calc R U . . .
C37 C 0.70457(8) 0.3860(2) 0.09358(5) 0.0371(3) Uani 1 1 d . . . . .
H37 H 0.7489 0.3326 0.1083 0.044 Uiso 1 1 calc R U . . .
C38 C 0.69447(8) 0.3554(2) 0.04838(5) 0.0411(3) Uani 1 1 d . . . . .
H38 H 0.7311 0.2801 0.0328 0.049 Uiso 1 1 calc R U . . .
C39 C 0.62912(8) 0.4384(2) 0.02689(5) 0.0405(3) Uani 1 1 d . . . . .
H39 H 0.6224 0.4214 -0.0036 0.049 Uiso 1 1 calc R U . . .
C40 C 0.57347(8) 0.5466(2) 0.05011(4) 0.0328(3) Uani 1 1 d . . . . .
H40 H 0.5294 0.6004 0.0351 0.039 Uiso 1 1 calc R U . . .
C41 C 0.47472(7) 0.82178(19) 0.09445(4) 0.0274(3) Uani 1 1 d . . . . .
C42 C 0.39360(8) 0.7835(2) 0.09151(4) 0.0322(3) Uani 1 1 d . . . . .
H42 H 0.3723 0.6772 0.1071 0.039 Uiso 1 1 calc R U . . .
C43 C 0.34404(8) 0.9022(2) 0.06558(4) 0.0366(3) Uani 1 1 d . . . . .
H43 H 0.2896 0.8749 0.0636 0.044 Uiso 1 1 calc R U . . .
C44 C 0.37522(9) 1.0613(2) 0.04257(4) 0.0392(3) Uani 1 1 d . . . . .
H44 H 0.3422 1.1403 0.0247 0.047 Uiso 1 1 calc R U . . .
C45 C 0.45575(9) 1.1019(2) 0.04630(4) 0.0413(3) Uani 1 1 d . . . . .
H45 H 0.4768 1.2101 0.0312 0.050 Uiso 1 1 calc R U . . .
C46 C 0.50581(8) 0.9838(2) 0.07217(4) 0.0354(3) Uani 1 1 d . . . . .
H46 H 0.5600 1.0130 0.0746 0.043 Uiso 1 1 calc R U . . .

loop_
_atom_site_aniso_label
_atom_site_aniso_U_11
_atom_site_aniso_U_22
_atom_site_aniso_U_33
_atom_site_aniso_U_23
_atom_site_aniso_U_13
_atom_site_aniso_U_12
O1 0.0320(4) 0.0330(5) 0.0189(4) -0.0011(4) 0.0027(3) -0.0034(4)
N1 0.0273(5) 0.0336(6) 0.0214(5) 0.0025(4) 0.0020(4) 0.0020(4)
N2 0.0292(5) 0.0310(6) 0.0212(5) 0.0013(4) 0.0005(4) -0.0024(4)
N3 0.0378(6) 0.0316(6) 0.0249(5) -0.0066(5) 0.0047(4) -0.0064(5)
N4 0.0377(6) 0.0325(6) 0.0188(5) 0.0046(4) 0.0063(4) 0.0044(5)
C1 0.0252(5) 0.0308(7) 0.0201(5) 0.0028(5) 0.0024(4) 0.0022(5)
C2 0.0258(6) 0.0280(6) 0.0205(5) 0.0008(5) 0.0011(4) -0.0001(5)
C3 0.0240(5) 0.0302(6) 0.0182(5) 0.0016(5) 0.0001(4) 0.0011(5)
C4 0.0244(5) 0.0285(6) 0.0203(5) 0.0002(5) 0.0004(4) 0.0023(5)
C5 0.0232(5) 0.0312(7) 0.0235(6) 0.0041(5) 0.0003(4) 0.0032(5)
C6 0.0241(5) 0.0307(7) 0.0244(6) 0.0042(5) 0.0007(4) 0.0014(5)
C7 0.0366(7) 0.0368(8) 0.0275(6) -0.0011(6) 0.0007(5) -0.0050(6)
C8 0.0397(7) 0.0346(7) 0.0404(7) 0.0014(6) 0.0006(6) -0.0084(6)
C9 0.0382(7) 0.0368(8) 0.0397(7) 0.0105(6) 0.0064(6) -0.0051(6)
C10 0.0332(6) 0.0367(7) 0.0272(6) 0.0089(6) 0.0052(5) 0.0025(6)
C11 0.0256(6) 0.0287(6) 0.0213(5) -0.0007(5) -0.0014(4) 0.0019(5)
C12 0.0307(6) 0.0307(7) 0.0223(6) -0.0039(5) 0.0019(5) 0.0027(5)
C13 0.0278(6) 0.0319(7) 0.0253(6) -0.0023(5) 0.0049(5) -0.0005(5)
C14 0.0297(6) 0.0265(6) 0.0242(6) -0.0022(5) -0.0011(5) 0.0012(5)
C15 0.0316(6) 0.0319(7) 0.0260(6) -0.0063(5) 0.0035(5) 0.0036(5)
C16 0.0259(6) 0.0322(7) 0.0238(6) -0.0017(5) 0.0023(5) 0.0026(5)
C17 0.0273(6) 0.0336(7) 0.0223(6) -0.0031(5) -0.0001(5) -0.0026(5)
C18 0.0478(8) 0.0429(8) 0.0348(7) 0.0064(7) -0.0012(6) 0.0073(7)
C19 0.0558(9) 0.0748(12) 0.0264(7) 0.0112(8) -0.0061(6) -0.0004(9)
C20 0.0484(8) 0.0744(12) 0.0257(7) -0.0143(8) 0.0032(6) -0.0124(8)
C21 0.0495(8) 0.0459(9) 0.0396(8) -0.0153(7) 0.0057(6) -0.0028(7)
C22 0.0391(7) 0.0345(7) 0.0289(7) -0.0025(6) -0.0008(5) 0.0006(6)
C23 0.0354(6) 0.0217(6) 0.0274(6) -0.0027(5) 0.0043(5) 0.0023(5)
C24 0.0430(7) 0.0319(7) 0.0322(7) -0.0005(6) -0.0017(6) 0.0026(6)
C25 0.0664(10) 0.0371(8) 0.0277(7) 0.0035(6) 0.0058(7) 0.0013(7)
C26 0.0573(9) 0.0365(8) 0.0418(8) 0.0007(7) 0.0186(7) -0.0050(7)
C27 0.0397(7) 0.0360(8) 0.0467(8) -0.0054(7) 0.0100(6) -0.0037(6)
C28 0.0373(7) 0.0296(7) 0.0309(6) -0.0026(6) 0.0011(5) 0.0013(6)
C29 0.0265(6) 0.0298(6) 0.0192(5) 0.0005(5) 0.0013(4) -0.0034(5)
C30 0.0373(6) 0.0251(6) 0.0249(6) 0.0018(5) 0.0037(5) -0.0019(5)
C31 0.0416(7) 0.0274(7) 0.0243(6) -0.0030(5) 0.0075(5) -0.0008(6)
C32 0.0326(6) 0.0304(7) 0.0187(5) 0.0019(5) 0.0038(5) -0.0018(5)
C33 0.0349(6) 0.0270(6) 0.0235(6) 0.0024(5) 0.0025(5) 0.0005(5)
C34 0.0313(6) 0.0290(7) 0.0219(6) -0.0019(5) 0.0028(5) 0.0008(5)
C35 0.0312(6) 0.0253(6) 0.0246(6) 0.0007(5) 0.0067(5) -0.0037(5)
C36 0.0364(7) 0.0315(7) 0.0276(6) 0.0037(6) 0.0028(5) -0.0029(6)
C37 0.0335(7) 0.0323(7) 0.0455(8) 0.0066(6) 0.0051(6) -0.0006(6)
C38 0.0401(7) 0.0379(8) 0.0459(8) -0.0054(7) 0.0158(6) 0.0014(6)
C39 0.0469(8) 0.0458(9) 0.0289(7) -0.0082(6) 0.0091(6) -0.0010(7)
C40 0.0357(7) 0.0361(7) 0.0266(6) -0.0022(6) 0.0020(5) -0.0003(6)
C41 0.0369(6) 0.0278(6) 0.0176(5) -0.0003(5) 0.0050(5) 0.0016(5)
C42 0.0387(7) 0.0317(7) 0.0263(6) -0.0002(6) 0.0063(5) -0.0016(6)
C43 0.0363(7) 0.0428(8) 0.0310(7) -0.0051(6) 0.0032(5) 0.0048(6)
C44 0.0516(8) 0.0382(8) 0.0277(7) 0.0004(6) 0.0008(6) 0.0143(7)
C45 0.0580(9) 0.0331(8) 0.0330(7) 0.0096(6) 0.0047(6) -0.0009(7)
C46 0.0401(7) 0.0368(8) 0.0295(7) 0.0045(6) 0.0037(5) -0.0058(6)

loop_
_atom_type_symbol
_atom_type_description
_atom_type_scat_dispersion_real
_atom_type_scat_dispersion_imag
_atom_type_scat_source
C C 0.0033 0.0016 'International Tables Vol C Tables 4.2.6.8 and 6.1.1.4'
H H 0.0000 0.0000 'International Tables Vol C Tables 4.2.6.8 and 6.1.1.4'
N N 0.0061 0.0033 'International Tables Vol C Tables 4.2.6.8 and 6.1.1.4'
O O 0.0106 0.0060 'International Tables Vol C Tables 4.2.6.8 and 6.1.1.4'

loop_
_geom_angle_atom_site_label_1
_geom_angle_atom_site_label_2
_geom_angle_atom_site_label_3
_geom_angle
_geom_angle_site_symmetry_1
_geom_angle_site_symmetry_3
_geom_angle_publ_flag
C4 O1 C1 106.10(8) . . ?
C4 N1 C5 112.50(10) . . ?
C3 N2 C6 114.51(10) . . ?
C14 N3 C23 121.62(10) . . ?
C14 N3 C17 119.99(10) . . ?
C23 N3 C17 118.38(10) . . ?
C35 N4 C32 121.84(10) . . ?
C35 N4 C41 118.42(9) . . ?
C32 N4 C41 117.33(10) . . ?
C2 C1 O1 111.98(10) . . ?
C2 C1 C11 134.32(11) . . ?
O1 C1 C11 113.66(10) . . ?
C1 C2 C3 105.76(10) . . ?
C1 C2 C29 128.51(11) . . ?
C3 C2 C29 125.62(10) . . ?
N2 C3 C4 121.28(11) . . ?
N2 C3 C2 132.53(10) . . ?
C4 C3 C2 106.17(10) . . ?
N1 C4 O1 122.66(10) . . ?
N1 C4 C3 127.36(11) . . ?
O1 C4 C3 109.97(10) . . ?
N1 C5 C10 119.06(11) . . ?
N1 C5 C6 121.85(11) . . ?
C10 C5 C6 119.09(12) . . ?
N2 C6 C7 119.00(11) . . ?
N2 C6 C5 122.45(11) . . ?
C7 C6 C5 118.55(11) . . ?
C8 C7 C6 120.88(12) . . ?
C8 C7 H7 119.6 . . ?
C6 C7 H7 119.6 . . ?
C7 C8 C9 120.30(13) . . ?
C7 C8 H8 119.9 . . ?
C9 C8 H8 119.9 . . ?
C10 C9 C8 120.66(12) . . ?
C10 C9 H9 119.7 . . ?
C8 C9 H9 119.7 . . ?
C9 C10 C5 120.46(12) . . ?
C9 C10 H10 119.8 . . ?
C5 C10 H10 119.8 . . ?
C16 C11 C12 117.43(11) . . ?
C16 C11 C1 120.95(10) . . ?
C12 C11 C1 121.47(11) . . ?
C13 C12 C11 121.37(11) . . ?
C13 C12 H12 119.3 . . ?
C11 C12 H12 119.3 . . ?
C12 C13 C14 121.17(11) . . ?
C12 C13 H13 119.4 . . ?
C14 C13 H13 119.4 . . ?
N3 C14 C15 121.06(11) . . ?
N3 C14 C13 121.39(11) . . ?
C15 C14 C13 117.55(11) . . ?
C16 C15 C14 120.99(11) . . ?
C16 C15 H15 119.5 . . ?
C14 C15 H15 119.5 . . ?
C15 C16 C11 121.43(11) . . ?
C15 C16 H16 119.3 . . ?
C11 C16 H16 119.3 . . ?
C22 C17 C18 119.66(12) . . ?
C22 C17 N3 119.81(11) . . ?
C18 C17 N3 120.52(12) . . ?
C17 C18 C19 119.64(14) . . ?
C17 C18 H18 120.2 . . ?
C19 C18 H18 120.2 . . ?
C20 C19 C18 120.63(14) . . ?
C20 C19 H19 119.7 . . ?
C18 C19 H19 119.7 . . ?
C21 C20 C19 119.36(13) . . ?
C21 C20 H20 120.3 . . ?
C19 C20 H20 120.3 . . ?
C20 C21 C22 120.65(15) . . ?
C20 C21 H21 119.7 . . ?
C22 C21 H21 119.7 . . ?
C17 C22 C21 120.04(13) . . ?
C17 C22 H22 120.0 . . ?
C21 C22 H22 120.0 . . ?
C28 C23 C24 119.17(12) . . ?
C28 C23 N3 119.80(11) . . ?
C24 C23 N3 121.03(11) . . ?
C25 C24 C23 120.01(13) . . ?
C25 C24 H24 120.0 . . ?
C23 C24 H24 120.0 . . ?
C26 C25 C24 120.38(13) . . ?
C26 C25 H25 119.8 . . ?
C24 C25 H25 119.8 . . ?
C27 C26 C25 119.56(13) . . ?
C27 C26 H26 120.2 . . ?
C25 C26 H26 120.2 . . ?
C26 C27 C28 120.62(14) . . ?
C26 C27 H27 119.7 . . ?
C28 C27 H27 119.7 . . ?
C27 C28 C23 120.24(13) . . ?
C27 C28 H28 119.9 . . ?
C23 C28 H28 119.9 . . ?
C30 C29 C34 117.85(11) . . ?
C30 C29 C2 120.90(11) . . ?
C34 C29 C2 121.22(11) . . ?
C31 C30 C29 121.32(12) . . ?
C31 C30 H30 119.3 . . ?
C29 C30 H30 119.3 . . ?
C30 C31 C32 120.36(12) . . ?
C30 C31 H31 119.8 . . ?
C32 C31 H31 119.8 . . ?
C31 C32 C33 118.52(11) . . ?
C31 C32 N4 122.54(11) . . ?
C33 C32 N4 118.91(11) . . ?
C34 C33 C32 120.78(12) . . ?
C34 C33 H33 119.6 . . ?
C32 C33 H33 119.6 . . ?
C33 C34 C29 121.10(11) . . ?
C33 C34 H34 119.4 . . ?
C29 C34 H34 119.4 . . ?
C36 C35 C40 118.25(11) . . ?
C36 C35 N4 121.43(11) . . ?
C40 C35 N4 120.29(11) . . ?
C37 C36 C35 120.52(12) . . ?
C37 C36 H36 119.7 . . ?
C35 C36 H36 119.7 . . ?
C36 C37 C38 120.90(13) . . ?
C36 C37 H37 119.5 . . ?
C38 C37 H37 119.5 . . ?
C39 C38 C37 118.87(13) . . ?
C39 C38 H38 120.6 . . ?
C37 C38 H38 120.6 . . ?
C38 C39 C40 120.82(13) . . ?
C38 C39 H39 119.6 . . ?
C40 C39 H39 119.6 . . ?
C39 C40 C35 120.62(13) . . ?
C39 C40 H40 119.7 . . ?
C35 C40 H40 119.7 . . ?
C42 C41 C46 119.50(12) . . ?
C42 C41 N4 119.92(11) . . ?
C46 C41 N4 120.55(11) . . ?
C43 C42 C41 120.48(12) . . ?
C43 C42 H42 119.8 . . ?
C41 C42 H42 119.8 . . ?
C44 C43 C42 120.09(13) . . ?
C44 C43 H43 120.0 . . ?
C42 C43 H43 120.0 . . ?
C45 C44 C43 119.36(13) . . ?
C45 C44 H44 120.3 . . ?
C43 C44 H44 120.3 . . ?
C44 C45 C46 120.92(13) . . ?
C44 C45 H45 119.5 . . ?
C46 C45 H45 119.5 . . ?
C45 C46 C41 119.62(13) . . ?
C45 C46 H46 120.2 . . ?
C41 C46 H46 120.2 . . ?

loop_
_geom_bond_atom_site_label_1
_geom_bond_atom_site_label_2
_geom_bond_distance
_geom_bond_site_symmetry_2
_geom_bond_publ_flag
O1 C4 1.3651(14) . ?
O1 C1 1.4014(13) . ?
N1 C4 1.2898(15) . ?
N1 C5 1.3789(16) . ?
N2 C3 1.3160(15) . ?
N2 C6 1.3739(15) . ?
N3 C14 1.3946(16) . ?
N3 C23 1.4273(15) . ?
N3 C17 1.4356(15) . ?
N4 C35 1.4173(15) . ?
N4 C32 1.4201(14) . ?
N4 C41 1.4337(15) . ?
C1 C2 1.3679(16) . ?
C1 C11 1.4551(17) . ?
C2 C3 1.4415(17) . ?
C2 C29 1.4794(15) . ?
C3 C4 1.4257(15) . ?
C5 C10 1.4108(17) . ?
C5 C6 1.4283(16) . ?
C6 C7 1.4117(18) . ?
C7 C8 1.3631(18) . ?
C7 H7 0.9300 . ?
C8 C9 1.4067(19) . ?
C8 H8 0.9300 . ?
C9 C10 1.3628(19) . ?
C9 H9 0.9300 . ?
C10 H10 0.9300 . ?
C11 C16 1.3998(16) . ?
C11 C12 1.4036(16) . ?
C12 C13 1.3729(17) . ?
C12 H12 0.9300 . ?
C13 C14 1.4051(16) . ?
C13 H13 0.9300 . ?
C14 C15 1.4037(16) . ?
C15 C16 1.3781(17) . ?
C15 H15 0.9300 . ?
C16 H16 0.9300 . ?
C17 C22 1.3810(18) . ?
C17 C18 1.3820(18) . ?
C18 C19 1.388(2) . ?
C18 H18 0.9300 . ?
C19 C20 1.378(2) . ?
C19 H19 0.9300 . ?
C20 C21 1.371(2) . ?
C20 H20 0.9300 . ?
C21 C22 1.3830(18) . ?
C21 H21 0.9300 . ?
C22 H22 0.9300 . ?
C23 C28 1.3860(18) . ?
C23 C24 1.3901(18) . ?
C24 C25 1.3889(19) . ?
C24 H24 0.9300 . ?
C25 C26 1.380(2) . ?
C25 H25 0.9300 . ?
C26 C27 1.374(2) . ?
C26 H26 0.9300 . ?
C27 C28 1.3842(18) . ?
C27 H27 0.9300 . ?
C28 H28 0.9300 . ?
C29 C30 1.3926(17) . ?
C29 C34 1.3972(17) . ?
C30 C31 1.3883(16) . ?
C30 H30 0.9300 . ?
C31 C32 1.3936(18) . ?
C31 H31 0.9300 . ?
C32 C33 1.3948(17) . ?
C33 C34 1.3812(16) . ?
C33 H33 0.9300 . ?
C34 H34 0.9300 . ?
C35 C36 1.3928(18) . ?
C35 C40 1.3946(17) . ?
C36 C37 1.3808(18) . ?
C36 H36 0.9300 . ?
C37 C38 1.383(2) . ?
C37 H37 0.9300 . ?
C38 C39 1.379(2) . ?
C38 H38 0.9300 . ?
C39 C40 1.3816(18) . ?
C39 H39 0.9300 . ?
C40 H40 0.9300 . ?
C41 C42 1.3832(17) . ?
C41 C46 1.3850(17) . ?
C42 C43 1.3819(18) . ?
C42 H42 0.9300 . ?
C43 C44 1.382(2) . ?
C43 H43 0.9300 . ?
C44 C45 1.378(2) . ?
C44 H44 0.9300 . ?
C45 C46 1.3836(19) . ?
C45 H45 0.9300 . ?
C46 H46 0.9300 . ?

loop_
_geom_torsion_atom_site_label_1
_geom_torsion_atom_site_label_2
_geom_torsion_atom_site_label_3
_geom_torsion_atom_site_label_4
_geom_torsion
_geom_torsion_site_symmetry_1
_geom_torsion_site_symmetry_2
_geom_torsion_site_symmetry_3
_geom_torsion_site_symmetry_4
_geom_torsion_publ_flag
C4 O1 C1 C2 1.04(13) . . . . ?
C4 O1 C1 C11 -176.89(9) . . . . ?
O1 C1 C2 C3 -1.44(13) . . . . ?
C11 C1 C2 C3 175.91(12) . . . . ?
O1 C1 C2 C29 174.79(11) . . . . ?
C11 C1 C2 C29 -7.9(2) . . . . ?
C6 N2 C3 C4 -0.36(16) . . . . ?
C6 N2 C3 C2 -178.38(12) . . . . ?
C1 C2 C3 N2 179.49(12) . . . . ?
C29 C2 C3 N2 3.1(2) . . . . ?
C1 C2 C3 C4 1.25(13) . . . . ?
C29 C2 C3 C4 -175.12(11) . . . . ?
C5 N1 C4 O1 -179.72(10) . . . . ?
C5 N1 C4 C3 -0.67(17) . . . . ?
C1 O1 C4 N1 179.01(11) . . . . ?
C1 O1 C4 C3 -0.18(12) . . . . ?
N2 C3 C4 N1 1.71(19) . . . . ?
C2 C3 C4 N1 -179.81(11) . . . . ?
N2 C3 C4 O1 -179.15(10) . . . . ?
C2 C3 C4 O1 -0.67(13) . . . . ?
C4 N1 C5 C10 178.46(11) . . . . ?
C4 N1 C5 C6 -1.45(16) . . . . ?
C3 N2 C6 C7 178.38(11) . . . . ?
C3 N2 C6 C5 -1.69(16) . . . . ?
N1 C5 C6 N2 2.79(18) . . . . ?
C10 C5 C6 N2 -177.12(11) . . . . ?
N1 C5 C6 C7 -177.28(11) . . . . ?
C10 C5 C6 C7 2.81(17) . . . . ?
N2 C6 C7 C8 178.82(12) . . . . ?
C5 C6 C7 C8 -1.11(19) . . . . ?
C6 C7 C8 C9 -1.1(2) . . . . ?
C7 C8 C9 C10 1.6(2) . . . . ?
C8 C9 C10 C5 0.2(2) . . . . ?
N1 C5 C10 C9 177.71(11) . . . . ?
C6 C5 C10 C9 -2.38(18) . . . . ?
C2 C1 C11 C16 158.95(13) . . . . ?
O1 C1 C11 C16 -23.73(15) . . . . ?
C2 C1 C11 C12 -25.5(2) . . . . ?
O1 C1 C11 C12 151.80(11) . . . . ?
C16 C11 C12 C13 0.48(17) . . . . ?
C1 C11 C12 C13 -175.21(11) . . . . ?
C11 C12 C13 C14 -2.20(18) . . . . ?
C23 N3 C14 C15 -161.73(11) . . . . ?
C17 N3 C14 C15 19.01(17) . . . . ?
C23 N3 C14 C13 19.09(18) . . . . ?
C17 N3 C14 C13 -160.17(11) . . . . ?
C12 C13 C14 N3 -179.02(11) . . . . ?
C12 C13 C14 C15 1.77(18) . . . . ?
N3 C14 C15 C16 -178.86(11) . . . . ?
C13 C14 C15 C16 0.35(18) . . . . ?
C14 C15 C16 C11 -2.08(19) . . . . ?
C12 C11 C16 C15 1.65(17) . . . . ?
C1 C11 C16 C15 177.36(11) . . . . ?
C14 N3 C17 C22 -119.12(13) . . . . ?
C23 N3 C17 C22 61.60(16) . . . . ?
C14 N3 C17 C18 60.00(16) . . . . ?
C23 N3 C17 C18 -119.29(14) . . . . ?
C22 C17 C18 C19 1.3(2) . . . . ?
N3 C17 C18 C19 -177.85(13) . . . . ?
C17 C18 C19 C20 -0.4(2) . . . . ?
C18 C19 C20 C21 -0.6(2) . . . . ?
C19 C20 C21 C22 0.7(2) . . . . ?
C18 C17 C22 C21 -1.16(19) . . . . ?
N3 C17 C22 C21 177.96(12) . . . . ?
C20 C21 C22 C17 0.2(2) . . . . ?
C14 N3 C23 C28 -133.99(13) . . . . ?
C17 N3 C23 C28 45.28(16) . . . . ?
C14 N3 C23 C24 46.36(17) . . . . ?
C17 N3 C23 C24 -134.37(13) . . . . ?
C28 C23 C24 C25 1.11(19) . . . . ?
N3 C23 C24 C25 -179.23(12) . . . . ?
C23 C24 C25 C26 -0.1(2) . . . . ?
C24 C25 C26 C27 -0.6(2) . . . . ?
C25 C26 C27 C28 0.3(2) . . . . ?
C26 C27 C28 C23 0.7(2) . . . . ?
C24 C23 C28 C27 -1.38(19) . . . . ?
N3 C23 C28 C27 178.96(12) . . . . ?
C1 C2 C29 C30 141.28(13) . . . . ?
C3 C2 C29 C30 -43.18(17) . . . . ?
C1 C2 C29 C34 -40.60(18) . . . . ?
C3 C2 C29 C34 134.94(13) . . . . ?
C34 C29 C30 C31 1.46(18) . . . . ?
C2 C29 C30 C31 179.64(11) . . . . ?
C29 C30 C31 C32 0.74(19) . . . . ?
C30 C31 C32 C33 -2.26(19) . . . . ?
C30 C31 C32 N4 179.56(11) . . . . ?
C35 N4 C32 C31 -27.56(18) . . . . ?
C41 N4 C32 C31 134.54(13) . . . . ?
C35 N4 C32 C33 154.27(11) . . . . ?
C41 N4 C32 C33 -43.63(16) . . . . ?
C31 C32 C33 C34 1.59(18) . . . . ?
N4 C32 C33 C34 179.84(11) . . . . ?
C32 C33 C34 C29 0.63(18) . . . . ?
C30 C29 C34 C33 -2.14(18) . . . . ?
C2 C29 C34 C33 179.68(11) . . . . ?
C32 N4 C35 C36 -38.40(17) . . . . ?
C41 N4 C35 C36 159.69(12) . . . . ?
C32 N4 C35 C40 143.55(12) . . . . ?
C41 N4 C35 C40 -18.36(17) . . . . ?
C40 C35 C36 C37 -1.00(19) . . . . ?
N4 C35 C36 C37 -179.09(11) . . . . ?
C35 C36 C37 C38 0.2(2) . . . . ?
C36 C37 C38 C39 1.1(2) . . . . ?
C37 C38 C39 C40 -1.5(2) . . . . ?
C38 C39 C40 C35 0.7(2) . . . . ?
C36 C35 C40 C39 0.61(19) . . . . ?
N4 C35 C40 C39 178.71(12) . . . . ?
C35 N4 C41 C42 112.59(13) . . . . ?
C32 N4 C41 C42 -50.14(16) . . . . ?
C35 N4 C41 C46 -65.37(15) . . . . ?
C32 N4 C41 C46 131.90(12) . . . . ?
C46 C41 C42 C43 1.85(19) . . . . ?
N4 C41 C42 C43 -176.14(11) . . . . ?
C41 C42 C43 C44 -0.46(19) . . . . ?
C42 C43 C44 C45 -1.0(2) . . . . ?
C43 C44 C45 C46 1.0(2) . . . . ?
C44 C45 C46 C41 0.4(2) . . . . ?
C42 C41 C46 C45 -1.80(19) . . . . ?
N4 C41 C46 C45 176.17(12) . . . . ?
